data_1531341
loop_
_publ_author_name
'Hatert, F.'
'Hermann, R.P.'
'Long, G.J.'
'Grandjean, F.'
'Fransolet, A.M.'

_publ_section_title
;
 An X-ray Rietveld, infrared and Moessbauer spectral study of the Na Mn
 (Fe1-x Inx)2 (P O4)3 alluaudite-type solid solution
;
_journal_name_full 'American Mineralogist'
_journal_page_first 211
_journal_page_last 222
_journal_volume 88
_journal_year 2003
_chemical_formula_sum 'Fe1.5 In0.584 Mn0.916 Na1.066 O12 P3'
_chemical_name_systematic
;
Na1.066 (Mn0.852 In0.148) (Fe1.5 In0.436 Mn0.064) (P O4)3
;
_space_group_IT_number 15
_symmetry_space_group_name_Hall '-C 2yc'
_symmetry_space_group_name_H-M 'C 1 2/c 1'
_cell_angle_alpha 90
_cell_angle_beta 114.63
_cell_angle_gamma 90
_cell_formula_units_Z 4
_cell_length_a 12.064
_cell_length_b 12.641
_cell_length_c 6.428
_cell_volume 891.089
_citation_journal_id_ASTM AMMIAY
_cod_data_source_file Hatert_AMMIAY_2003_1784.cif
_cod_data_source_block Fe1.5In0.584Mn0.916Na1.066O12P3
_cod_original_cell_volume 891.0891
_cod_database_code 1531341

loop_
_symmetry_equiv_pos_as_xyz
x,y,z
-x,y,-z+1/2
-x,-y,-z
x,-y,z-1/2
x+1/2,y+1/2,z
-x+1/2,y+1/2,-z+1/2
-x+1/2,-y+1/2,-z
x+1/2,-y+1/2,z-1/2

loop_
_atom_site_label
_atom_site_type_symbol
_atom_site_fract_x
_atom_site_fract_y
_atom_site_fract_z
_atom_site_occupancy
_atom_site_U_iso_or_equiv
O1 O-2 0.4589 0.7284 0.529 1 0.0
In2 In+3 0.2831 0.652 0.3717 0.218 0.0
O4 O-2 0.1329 0.3955 0.327 1 0.0
Na1 Na+1 0 -0.03 0.25 0.066 0.0
O3 O-2 0.3242 0.6609 0.106 1 0.0
P1 P+5 0 0.7175 0.25 1 0.0
Fe1 Fe+3 0.2831 0.652 0.3717 0.75 0.0
P2 P+5 0.2375 0.8914 0.1331 1 0.0
O2 O-2 0.0969 0.6358 0.234 1 0.0
Mn1 Mn+1 0 0.265 0.25 0.852 0.0
Na2 Na+1 0.5 0 0 1 0.0
In1 In+3 0 0.265 0.25 0.148 0.0
O5 O-2 0.2239 0.8283 0.315 1 0.0
O6 O-2 0.311 0.5012 0.371 1 0.0
Mn2 Mn+1 0.2831 0.652 0.3717 0.032 0.0
